data_4326347
loop_
_publ_author_name
'Hana Va\<nk\'atov\'a'
'Lies Broeckaert'
'Frank De Proft'
'Roman Olejn\'ik'
'Jan Turek'
'Zde\<nka Pad\<elkov\'a'
'Ale\<s R\%u\<zi\<cka'

_publ_section_title
;
 Tetrylenes Chelated by Hybrid Amido-Amino Ligand: Derivatives of
 2-[(N,N-Dimethylamino)methyl]aniline
;
_journal_name_full 'Inorganic Chemistry'
_journal_page_first 9454
_journal_page_last 9464
_journal_paper_doi 10.1021/ic2011056
_journal_volume 50
_journal_year 2011
_chemical_formula_moiety 'C24 H42 Ge N4 Si2'
_chemical_formula_sum 'C24 H42 Ge N4 Si2'
_chemical_formula_weight 515.39
_chemical_name_systematic
; 
 ? 
;
_space_group_IT_number 9
_symmetry_cell_setting monoclinic
_symmetry_space_group_name_Hall 'C -2yc'
_symmetry_space_group_name_H-M 'C 1 c 1'
_atom_sites_solution_hydrogens geom
_atom_sites_solution_primary direct
_atom_sites_solution_secondary difmap
_audit_creation_method SHELXL-97
_cell_angle_alpha 90
_cell_angle_beta 92.782(12)
_cell_angle_gamma 90
_cell_formula_units_Z 4
_cell_length_a 17.7691(9)
_cell_length_b 10.0000(8)
_cell_length_c 15.4009(6)
_cell_measurement_reflns_used 17705
_cell_measurement_temperature 150(1)
_cell_measurement_theta_max 27.5
_cell_measurement_theta_min 1
_cell_volume 2733.4(3)
_computing_cell_refinement 'COLLECT and DENZO'
_computing_data_collection 'COLLECT (Hooft, 1998) and DENZO (Otwinowski & Minor, 1997)'
_computing_data_reduction 'COLLECT and DENZO'
_computing_molecular_graphics 'PLATON (Spek, 2003)'
_computing_publication_material 'SHELXL-97 (Sheldrick, 1997)'
_computing_structure_refinement 'SHELXL-97 (Sheldrick, 1997)'
_computing_structure_solution 'SIR92 (Altomare et al., 1994)'
_diffrn_ambient_temperature 150(1)
_diffrn_detector_area_resol_mean 9.091
_diffrn_measured_fraction_theta_full 0.993
_diffrn_measured_fraction_theta_max 0.993
_diffrn_measurement_device_type 'Bruker Nonius KappaCCD area detector'
_diffrn_measurement_method '\f and \w scans to fill the Ewald sphere'
_diffrn_radiation_monochromator graphite
_diffrn_radiation_source 'fine-focus sealed tube'
_diffrn_radiation_type MoK\a
_diffrn_radiation_wavelength 0.71073
_diffrn_reflns_av_R_equivalents 0.0673
_diffrn_reflns_av_sigmaI/netI 0.0512
_diffrn_reflns_limit_h_max 23
_diffrn_reflns_limit_h_min -23
_diffrn_reflns_limit_k_max 11
_diffrn_reflns_limit_k_min -12
_diffrn_reflns_limit_l_max 19
_diffrn_reflns_limit_l_min -18
_diffrn_reflns_number 17654
_diffrn_reflns_theta_full 27.50
_diffrn_reflns_theta_max 27.50
_diffrn_reflns_theta_min 2.34
_diffrn_standards_number 0
_exptl_absorpt_coefficient_mu 1.226
_exptl_absorpt_correction_T_max 0.893
_exptl_absorpt_correction_T_min 0.733
_exptl_absorpt_correction_type integration
_exptl_absorpt_process_details
;
gaussian integration (Coppens, 1970)
;
_exptl_crystal_colour colourless
_exptl_crystal_density_diffrn 1.252
_exptl_crystal_description plate
_exptl_crystal_F_000 1096
_exptl_crystal_size_max 0.46
_exptl_crystal_size_mid 0.20
_exptl_crystal_size_min 0.15
_refine_diff_density_max 2.099
_refine_diff_density_min -1.451
_refine_diff_density_rms 0.133
_refine_ls_abs_structure_details 'Flack H D (1983), Acta Cryst. A39, 876-881'
_refine_ls_abs_structure_Flack 0.081(18)
_refine_ls_extinction_method none
_refine_ls_goodness_of_fit_ref 1.132
_refine_ls_hydrogen_treatment constr
_refine_ls_matrix_type full
_refine_ls_number_parameters 280
_refine_ls_number_reflns 5721
_refine_ls_number_restraints 2
_refine_ls_restrained_S_all 1.132
_refine_ls_R_factor_all 0.0759
_refine_ls_R_factor_gt 0.0690
_refine_ls_shift/su_max 0.000
_refine_ls_shift/su_mean 0.000
_refine_ls_structure_factor_coef Fsqd
_refine_ls_weighting_details 'calc w=1/[\s^2^(Fo^2^)+(0.0337P)^2^+38.1178P] where P=(Fo^2^+2Fc^2^)/3'
_refine_ls_weighting_scheme calc
_refine_ls_wR_factor_gt 0.1617
_refine_ls_wR_factor_ref 0.1668
_reflns_number_gt 5300
_reflns_number_total 5721
_reflns_threshold_expression >2sigma(I)
_cod_data_source_file ic2011056_si_001_04.cif
_cod_data_source_block 8a
_cod_original_sg_symbol_H-M 'C c'
_cod_database_code 4326347

loop_
_symmetry_equiv_pos_as_xyz
'x, y, z'
'x, -y, z+1/2'
'x+1/2, y+1/2, z'
'x+1/2, -y+1/2, z+1/2'

loop_
_atom_site_label
_atom_site_type_symbol
_atom_site_fract_x
_atom_site_fract_y
_atom_site_fract_z
_atom_site_U_iso_or_equiv
_atom_site_adp_type
_atom_site_occupancy
_atom_site_symmetry_multiplicity
_atom_site_calc_flag
_atom_site_refinement_flags
Ge1 Ge 0.05274(4) 0.77764(7) 0.16911(4) 0.02298(17) Uani 1 1 d .
Si1 Si 0.16918(10) 1.00046(19) 0.09085(12) 0.0225(4) Uani 1 1 d .
Si2 Si 0.17466(10) 0.55315(19) 0.25216(13) 0.0225(4) Uani 1 1 d .
N1 N 0.0811(3) 0.9330(6) 0.0982(4) 0.0223(12) Uani 1 1 d .
C13 C 0.0234(4) 0.5624(7) 0.2699(4) 0.0183(12) Uani 1 1 d .
N4 N -0.0104(3) 0.8733(5) 0.2697(3) 0.0169(11) Uani 1 1 d .
C20 C -0.0912(4) 0.9052(8) 0.2506(4) 0.0243(14) Uani 1 1 d .
H20A H -0.0964 0.9552 0.1975 0.029 Uiso 1 1 d R
H20B H -0.1199 0.8241 0.2450 0.029 Uiso 1 1 d R
H20C H -0.1093 0.9576 0.2974 0.029 Uiso 1 1 d R
C1 C 0.0146(4) 0.9961(6) 0.0704(4) 0.0188(12) Uani 1 1 d .
C3 C -0.1115(4) 0.9769(8) 0.0011(4) 0.0259(15) Uani 1 1 d .
H3 H -0.1486 0.9262 -0.0280 0.031 Uiso 1 1 d R
C14 C -0.0291(4) 0.6358(7) 0.3178(4) 0.0206(13) Uani 1 1 d .
N3 N 0.0870(3) 0.6234(6) 0.2407(4) 0.0220(12) Uani 1 1 d .
C6 C -0.0020(4) 1.1293(7) 0.0869(4) 0.0231(14) Uani 1 1 d .
H6 H 0.0351 1.1823 0.1141 0.028 Uiso 1 1 d R
C4 C -0.1275(4) 1.1090(8) 0.0231(5) 0.0282(15) Uani 1 1 d .
H4 H -0.1745 1.1458 0.0086 0.034 Uiso 1 1 d R
N2 N -0.0177(3) 0.6837(5) 0.0669(3) 0.0195(11) Uani 1 1 d .
C23 C 0.2049(4) 0.4666(8) 0.1512(5) 0.0334(17) Uani 1 1 d .
H23A H 0.2067 0.5307 0.1049 0.040 Uiso 1 1 d R
H23B H 0.2540 0.4280 0.1619 0.040 Uiso 1 1 d R
H23C H 0.1695 0.3975 0.1350 0.040 Uiso 1 1 d R
C19 C -0.0069(4) 0.7762(7) 0.3440(4) 0.0253(15) Uani 1 1 d .
H19A H 0.0439 0.7757 0.3700 0.030 Uiso 1 1 d R
H19B H -0.0404 0.8075 0.3877 0.030 Uiso 1 1 d R
C10 C 0.1708(5) 1.1318(8) 0.0049(6) 0.0367(18) Uani 1 1 d .
H10A H 0.1446 1.2099 0.0235 0.044 Uiso 1 1 d R
H10B H 0.2221 1.1546 -0.0053 0.044 Uiso 1 1 d R
H10C H 0.1467 1.0982 -0.0478 0.044 Uiso 1 1 d R
C18 C 0.0033(4) 0.4260(7) 0.2532(5) 0.0287(16) Uani 1 1 d .
H18 H 0.0370 0.3714 0.2253 0.034 Uiso 1 1 d R
C8 C 0.0221(5) 0.5648(7) 0.0378(5) 0.0299(16) Uani 1 1 d .
H8A H -0.0043 0.5278 -0.0124 0.036 Uiso 1 1 d R
H8B H 0.0723 0.5890 0.0233 0.036 Uiso 1 1 d R
H8C H 0.0245 0.4996 0.0836 0.036 Uiso 1 1 d R
C5 C -0.0718(4) 1.1842(7) 0.0649(5) 0.0263(15) Uani 1 1 d .
H5 H -0.0813 1.2727 0.0793 0.032 Uiso 1 1 d R
C9 C -0.0957(4) 0.6463(8) 0.0870(5) 0.0277(15) Uani 1 1 d .
H9A H -0.0940 0.5801 0.1322 0.033 Uiso 1 1 d R
H9B H -0.1216 0.7242 0.1064 0.033 Uiso 1 1 d R
H9C H -0.1220 0.6108 0.0361 0.033 Uiso 1 1 d R
C15 C -0.0974(4) 0.5810(8) 0.3406(4) 0.0260(15) Uani 1 1 d .
H15 H -0.1316 0.6338 0.3689 0.031 Uiso 1 1 d R
C17 C -0.0637(4) 0.3738(7) 0.2778(5) 0.0285(16) Uani 1 1 d .
H17 H -0.0746 0.2847 0.2652 0.034 Uiso 1 1 d R
C16 C -0.1155(4) 0.4496(8) 0.3204(5) 0.0305(16) Uani 1 1 d .
H16 H -0.1611 0.4129 0.3357 0.037 Uiso 1 1 d R
C24 C 0.2454(4) 0.6861(8) 0.2796(6) 0.038(2) Uani 1 1 d .
H24A H 0.2458 0.7057 0.3406 0.045 Uiso 1 1 d R
H24B H 0.2943 0.6556 0.2647 0.045 Uiso 1 1 d R
H24C H 0.2325 0.7653 0.2470 0.045 Uiso 1 1 d R
C22 C 0.1813(5) 0.4309(9) 0.3445(6) 0.043(2) Uani 1 1 d .
H22A H 0.1442 0.3617 0.3355 0.052 Uiso 1 1 d R
H22B H 0.2307 0.3919 0.3478 0.052 Uiso 1 1 d R
H22C H 0.1726 0.4771 0.3978 0.052 Uiso 1 1 d R
C2 C -0.0419(4) 0.9211(7) 0.0227(4) 0.0203(13) Uani 1 1 d .
C7 C -0.0221(4) 0.7828(7) -0.0065(4) 0.0243(14) Uani 1 1 d .
H7A H -0.0596 0.7526 -0.0499 0.029 Uiso 1 1 d R
H7B H 0.0261 0.7861 -0.0335 0.029 Uiso 1 1 d R
C21 C 0.0285(5) 0.9959(7) 0.2981(5) 0.0302(16) Uani 1 1 d .
H21A H 0.0817 0.9794 0.3053 0.036 Uiso 1 1 d R
H21B H 0.0195 1.0648 0.2555 0.036 Uiso 1 1 d R
H21C H 0.0096 1.0239 0.3525 0.036 Uiso 1 1 d R
C11 C 0.2078(5) 1.0766(9) 0.1949(5) 0.0340(18) Uani 1 1 d .
H11A H 0.2142 1.0083 0.2385 0.041 Uiso 1 1 d R
H11B H 0.2557 1.1175 0.1856 0.041 Uiso 1 1 d R
H11C H 0.1734 1.1431 0.2140 0.041 Uiso 1 1 d R
C12 C 0.2341(5) 0.8672(9) 0.0582(7) 0.043(2) Uani 1 1 d .
H12A H 0.2273 0.8521 -0.0032 0.052 Uiso 1 1 d R
H12B H 0.2849 0.8952 0.0719 0.052 Uiso 1 1 d R
H12C H 0.2241 0.7860 0.0888 0.052 Uiso 1 1 d R

loop_
_atom_site_aniso_label
_atom_site_aniso_U_11
_atom_site_aniso_U_22
_atom_site_aniso_U_33
_atom_site_aniso_U_23
_atom_site_aniso_U_13
_atom_site_aniso_U_12
Ge1 0.0228(3) 0.0212(3) 0.0250(3) -0.0016(3) 0.0012(2) 0.0005(4)
Si1 0.0136(9) 0.0207(9) 0.0330(10) 0.0016(8) 0.0002(7) -0.0017(7)
Si2 0.0157(9) 0.0184(9) 0.0333(10) 0.0018(7) 0.0003(7) 0.0041(7)
N1 0.017(3) 0.029(3) 0.021(3) -0.006(2) -0.001(2) 0.004(2)
C13 0.016(3) 0.022(3) 0.017(3) 0.004(2) -0.003(2) 0.003(3)
N4 0.010(2) 0.021(3) 0.020(3) -0.005(2) -0.0018(19) 0.004(2)
C20 0.018(3) 0.033(4) 0.021(3) -0.002(3) -0.001(2) 0.014(3)
C1 0.020(3) 0.018(3) 0.019(3) 0.001(2) 0.001(2) 0.003(3)
C3 0.018(3) 0.034(4) 0.026(3) 0.009(3) -0.004(3) -0.004(3)
C14 0.017(3) 0.025(3) 0.020(3) -0.001(3) -0.002(2) -0.006(3)
N3 0.014(3) 0.024(3) 0.028(3) -0.003(2) 0.001(2) -0.002(2)
C6 0.026(4) 0.021(3) 0.022(3) -0.001(3) 0.000(3) 0.000(3)
C4 0.018(3) 0.035(4) 0.032(4) 0.005(3) 0.003(3) 0.003(3)
N2 0.018(3) 0.018(3) 0.022(3) -0.005(2) 0.007(2) -0.005(2)
C23 0.026(4) 0.031(4) 0.043(4) -0.007(3) 0.005(3) 0.006(3)
C19 0.030(4) 0.027(4) 0.018(3) 0.000(3) -0.001(3) 0.016(3)
C10 0.031(4) 0.032(4) 0.047(5) 0.012(4) -0.004(3) -0.007(3)
C18 0.033(4) 0.024(4) 0.029(4) 0.002(3) -0.003(3) -0.001(3)
C8 0.041(5) 0.019(3) 0.029(4) -0.006(3) 0.000(3) 0.000(3)
C5 0.029(4) 0.021(3) 0.029(4) -0.002(3) 0.006(3) 0.008(3)
C9 0.024(4) 0.033(4) 0.026(3) 0.001(3) 0.002(3) -0.011(3)
C15 0.018(3) 0.036(4) 0.025(3) 0.013(3) 0.005(3) 0.004(3)
C17 0.035(4) 0.017(3) 0.033(4) 0.004(3) -0.004(3) -0.009(3)
C16 0.018(3) 0.038(4) 0.035(4) 0.013(3) -0.001(3) -0.010(3)
C24 0.016(3) 0.027(4) 0.068(6) -0.001(4) -0.016(4) -0.003(3)
C22 0.037(5) 0.038(5) 0.054(5) 0.018(4) -0.002(4) 0.012(4)
C2 0.019(3) 0.025(3) 0.017(3) 0.001(2) 0.003(2) -0.002(3)
C7 0.033(4) 0.024(3) 0.017(3) -0.003(3) 0.003(3) -0.004(3)
C21 0.040(4) 0.024(4) 0.027(4) -0.008(3) 0.001(3) 0.001(3)
C11 0.025(4) 0.038(5) 0.038(4) 0.002(3) -0.009(3) -0.003(3)
C12 0.026(4) 0.040(5) 0.064(6) 0.001(4) 0.009(4) 0.001(4)

loop_
_atom_type_symbol
_atom_type_description
_atom_type_scat_dispersion_real
_atom_type_scat_dispersion_imag
_atom_type_scat_source
C C 0.0033 0.0016 'International Tables Vol C Tables 4.2.6.8 and 6.1.1.4'
H H 0.0000 0.0000 'International Tables Vol C Tables 4.2.6.8 and 6.1.1.4'
N N 0.0061 0.0033 'International Tables Vol C Tables 4.2.6.8 and 6.1.1.4'
Si Si 0.0817 0.0704 'International Tables Vol C Tables 4.2.6.8 and 6.1.1.4'
Ge Ge 0.1547 1.8001 'International Tables Vol C Tables 4.2.6.8 and 6.1.1.4'

loop_
_exptl_crystal_face_index_h
_exptl_crystal_face_index_k
_exptl_crystal_face_index_l
_exptl_crystal_face_perp_dist
1 0 0 0.032
-1 0 0 0.096
0 -1 0 0.105
0 1 0 0.231
0 0 -1 0.018
0 0 1 0.075

loop_
_geom_angle_atom_site_label_1
_geom_angle_atom_site_label_2
_geom_angle_atom_site_label_3
_geom_angle
N3 Ge1 N1 147.3(2)
N3 Ge1 N2 102.6(2)
N1 Ge1 N2 95.3(2)
N3 Ge1 N4 95.8(2)
N1 Ge1 N4 101.6(2)
N2 Ge1 N4 113.9(2)
N1 Si1 C12 108.6(4)
N1 Si1 C10 111.7(3)
C12 Si1 C10 106.5(4)
N1 Si1 C11 113.7(3)
C12 Si1 C11 108.5(4)
C10 Si1 C11 107.6(4)
N3 Si2 C24 109.3(3)
N3 Si2 C22 111.7(4)
C24 Si2 C22 106.1(4)
N3 Si2 C23 113.5(3)
C24 Si2 C23 107.4(4)
C22 Si2 C23 108.5(4)
C1 N1 Si1 124.5(5)
C1 N1 Ge1 107.0(4)
Si1 N1 Ge1 127.1(3)
N3 C13 C14 120.6(6)
N3 C13 C18 124.5(6)
C14 C13 C18 114.9(6)
C21 N4 C20 108.5(6)
C21 N4 C19 108.2(5)
C20 N4 C19 107.1(5)
C21 N4 Ge1 109.1(4)
C20 N4 Ge1 118.7(4)
C19 N4 Ge1 104.8(4)
N4 C20 H20A 109.5
N4 C20 H20B 109.9
H20A C20 H20B 109.5
N4 C20 H20C 109.0
H20A C20 H20C 109.5
H20B C20 H20C 109.5
N1 C1 C6 124.4(6)
N1 C1 C2 119.1(6)
C6 C1 C2 116.5(6)
C2 C3 C4 121.0(7)
C2 C3 H3 120.1
C4 C3 H3 119.0
C15 C14 C13 122.0(6)
C15 C14 C19 121.2(6)
C13 C14 C19 116.8(6)
C13 N3 Si2 122.8(5)
C13 N3 Ge1 107.0(4)
Si2 N3 Ge1 129.3(3)
C5 C6 C1 122.1(6)
C5 C6 H6 119.5
C1 C6 H6 118.4
C5 C4 C3 118.6(7)
C5 C4 H4 120.8
C3 C4 H4 120.5
C8 N2 C9 109.3(6)
C8 N2 C7 108.2(5)
C9 N2 C7 108.0(5)
C8 N2 Ge1 107.6(4)
C9 N2 Ge1 118.0(4)
C7 N2 Ge1 105.4(4)
Si2 C23 H23A 109.1
Si2 C23 H23B 109.7
H23A C23 H23B 109.5
Si2 C23 H23C 109.6
H23A C23 H23C 109.5
H23B C23 H23C 109.5
N4 C19 C14 113.4(5)
N4 C19 H19A 108.8
C14 C19 H19A 109.3
N4 C19 H19B 108.4
C14 C19 H19B 109.0
H19A C19 H19B 107.8
Si1 C10 H10A 109.7
Si1 C10 H10B 109.3
H10A C10 H10B 109.5
Si1 C10 H10C 109.4
H10A C10 H10C 109.5
H10B C10 H10C 109.5
C17 C18 C13 121.8(7)
C17 C18 H18 119.4
C13 C18 H18 118.8
N2 C8 H8A 109.5
N2 C8 H8B 109.5
H8A C8 H8B 109.5
N2 C8 H8C 109.3
H8A C8 H8C 109.5
H8B C8 H8C 109.5
C4 C5 C6 120.9(7)
C4 C5 H5 119.8
C6 C5 H5 119.4
N2 C9 H9A 109.0
N2 C9 H9B 109.1
H9A C9 H9B 109.5
N2 C9 H9C 110.2
H9A C9 H9C 109.5
H9B C9 H9C 109.5
C16 C15 C14 120.9(7)
C16 C15 H15 119.6
C14 C15 H15 119.5
C18 C17 C16 122.0(7)
C18 C17 H17 119.0
C16 C17 H17 119.0
C17 C16 C15 118.3(7)
C17 C16 H16 120.8
C15 C16 H16 120.9
Si2 C24 H24A 109.9
Si2 C24 H24B 109.2
H24A C24 H24B 109.5
Si2 C24 H24C 109.2
H24A C24 H24C 109.5
H24B C24 H24C 109.5
Si2 C22 H22A 110.1
Si2 C22 H22B 109.2
H22A C22 H22B 109.5
Si2 C22 H22C 109.1
H22A C22 H22C 109.5
H22B C22 H22C 109.5
C3 C2 C1 120.7(6)
C3 C2 C7 121.4(6)
C1 C2 C7 117.9(6)
C2 C7 N2 112.8(5)
C2 C7 H7A 109.2
N2 C7 H7A 108.8
C2 C7 H7B 108.7
N2 C7 H7B 109.4
H7A C7 H7B 107.8
N4 C21 H21A 109.9
N4 C21 H21B 109.6
H21A C21 H21B 109.5
N4 C21 H21C 108.9
H21A C21 H21C 109.5
H21B C21 H21C 109.5
Si1 C11 H11A 109.5
Si1 C11 H11B 109.6
H11A C11 H11B 109.5
Si1 C11 H11C 109.3
H11A C11 H11C 109.5
H11B C11 H11C 109.5
Si1 C12 H12A 109.4
Si1 C12 H12B 108.9
H12A C12 H12B 109.5
Si1 C12 H12C 110.1
H12A C12 H12C 109.5
H12B C12 H12C 109.5

loop_
_geom_bond_atom_site_label_1
_geom_bond_atom_site_label_2
_geom_bond_distance
Ge1 N3 1.975(6)
Ge1 N1 1.979(6)
Ge1 N2 2.176(5)
Ge1 N4 2.178(5)
Si1 N1 1.713(6)
Si1 C12 1.847(9)
Si1 C10 1.866(8)
Si1 C11 1.875(8)
Si2 N3 1.709(6)
Si2 C24 1.863(7)
Si2 C22 1.875(8)
Si2 C23 1.881(8)
N1 C1 1.388(8)
C13 N3 1.379(9)
C13 C14 1.422(9)
C13 C18 1.430(10)
N4 C21 1.465(9)
N4 C20 1.485(8)
N4 C19 1.500(9)
C20 H20A 0.9600
C20 H20B 0.9599
C20 H20C 0.9599
C1 C6 1.390(9)
C1 C2 1.428(9)
C3 C2 1.383(9)
C3 C4 1.396(11)
C3 H3 0.9300
C14 C15 1.392(9)
C14 C19 1.508(10)
C6 C5 1.383(10)
C6 H6 0.9299
C4 C5 1.378(10)
C4 H4 0.9301
N2 C8 1.465(9)
N2 C9 1.482(9)
N2 C7 1.503(9)
C23 H23A 0.9600
C23 H23B 0.9599
C23 H23C 0.9600
C19 H19A 0.9701
C19 H19B 0.9701
C10 H10A 0.9600
C10 H10B 0.9599
C10 H10C 0.9601
C18 C17 1.369(11)
C18 H18 0.9300
C8 H8A 0.9601
C8 H8B 0.9600
C8 H8C 0.9599
C5 H5 0.9300
C9 H9A 0.9600
C9 H9B 0.9600
C9 H9C 0.9599
C15 C16 1.385(11)
C15 H15 0.9300
C17 C16 1.383(11)
C17 H17 0.9300
C16 H16 0.9301
C24 H24A 0.9599
C24 H24B 0.9600
C24 H24C 0.9600
C22 H22A 0.9601
C22 H22B 0.9600
C22 H22C 0.9601
C2 C7 1.501(10)
C7 H7A 0.9701
C7 H7B 0.9701
C21 H21A 0.9600
C21 H21B 0.9600
C21 H21C 0.9601
C11 H11A 0.9600
C11 H11B 0.9600
C11 H11C 0.9600
C12 H12A 0.9600
C12 H12B 0.9600
C12 H12C 0.9601
